data_7049426
loop_
_publ_author_name
'Zhu, Jiaxing'
'Chen, Junye'
'Qiu, Tianze'
'Deng, Mingli'
'Zheng, Qingshu'
'Chen, Zhenxia'
'Ling, Yun'
'Zhou, Yaming'

_publ_section_title
;
 Cobalt substitution in a flexible metal-organic framework: modulating a
 soft paddle-wheel unit for tunable gate-opening adsorption.
;
_journal_issue 21
_journal_name_full 'Dalton transactions (Cambridge, England : 2003)'
_journal_page_first 7100
_journal_page_last 7104
_journal_paper_doi 10.1039/c9dt00115h
_journal_volume 48
_journal_year 2019
_chemical_formula_moiety 'C18 H10 Co2 N5 O8, C2 H8 N, 3(H2 O)'
_chemical_formula_sum 'C20 H24 Co2 N6 O11'
_chemical_formula_weight 642.31
_space_group_crystal_system monoclinic
_space_group_IT_number 12
_space_group_name_Hall '-C 2y'
_space_group_name_H-M_alt 'C 1 2/m 1'
_symmetry_space_group_name_Hall '-C 2y'
_symmetry_space_group_name_H-M 'C 1 2/m 1'
_atom_sites_solution_hydrogens geom
_audit_creation_method SHELXL-2016/6
_audit_update_record
;
2019-03-02 deposited with the CCDC.    2019-03-08 downloaded from the CCDC.
;
_cell_angle_alpha 90
_cell_angle_beta 124.4410(10)
_cell_angle_gamma 90
_cell_formula_units_Z 4
_cell_length_a 16.9139(17)
_cell_length_b 20.364(2)
_cell_length_c 12.255(2)
_cell_measurement_reflns_used 2989
_cell_measurement_temperature 296(2)
_cell_measurement_theta_max 27.49
_cell_measurement_theta_min 2.84
_cell_volume 3481.1(8)
_computing_cell_refinement 'Bruker SAINT'
_computing_data_collection 'Bruker APEX2'
_computing_data_reduction 'Bruker SAINT'
_computing_molecular_graphics 'Bruker SHELXTL'
_computing_publication_material 'Bruker SHELXTL'
_computing_structure_refinement 'SHELXL-2016/6 (Sheldrick, 2016)'
_computing_structure_solution 'SHELXS-97 (Sheldrick, 2008)'
_diffrn_ambient_temperature 296(2)
_diffrn_measured_fraction_theta_full 0.991
_diffrn_measured_fraction_theta_max 0.991
_diffrn_measurement_device_type 'Bruker APEX-II CCD'
_diffrn_measurement_method '\f and \w scans'
_diffrn_radiation_type MoK\a
_diffrn_radiation_wavelength 0.71073
_diffrn_reflns_av_R_equivalents 0.0355
_diffrn_reflns_av_unetI/netI 0.0380
_diffrn_reflns_Laue_measured_fraction_full 0.991
_diffrn_reflns_Laue_measured_fraction_max 0.991
_diffrn_reflns_limit_h_max 20
_diffrn_reflns_limit_h_min -18
_diffrn_reflns_limit_k_max 24
_diffrn_reflns_limit_k_min -24
_diffrn_reflns_limit_l_max 10
_diffrn_reflns_limit_l_min -14
_diffrn_reflns_number 10599
_diffrn_reflns_point_group_measured_fraction_full 0.991
_diffrn_reflns_point_group_measured_fraction_max 0.991
_diffrn_reflns_theta_full 25.149
_diffrn_reflns_theta_max 25.149
_diffrn_reflns_theta_min 1.770
_diffrn_source 'fine-focus fiber'
_exptl_absorpt_coefficient_mu 1.004
_exptl_absorpt_correction_T_max 0.860
_exptl_absorpt_correction_T_min 0.786
_exptl_absorpt_correction_type multi-scan
_exptl_absorpt_process_details SADABS
_exptl_crystal_colour blue
_exptl_crystal_density_diffrn 1.226
_exptl_crystal_description block
_exptl_crystal_F_000 1312
_exptl_crystal_size_max 0.250
_exptl_crystal_size_mid 0.200
_exptl_crystal_size_min 0.150
_refine_diff_density_max 0.410
_refine_diff_density_min -0.374
_refine_diff_density_rms 0.051
_refine_ls_extinction_method none
_refine_ls_goodness_of_fit_ref 1.057
_refine_ls_hydrogen_treatment constr
_refine_ls_matrix_type full
_refine_ls_number_parameters 153
_refine_ls_number_reflns 3192
_refine_ls_number_restraints 0
_refine_ls_restrained_S_all 1.057
_refine_ls_R_factor_all 0.0379
_refine_ls_R_factor_gt 0.0289
_refine_ls_shift/su_max 0.000
_refine_ls_shift/su_mean 0.000
_refine_ls_structure_factor_coef Fsqd
_refine_ls_weighting_details 'w=1/[\s^2^(Fo^2^)+(0.0377P)^2^+2.0198P] where P=(Fo^2^+2Fc^2^)/3'
_refine_ls_weighting_scheme calc
_refine_ls_wR_factor_gt 0.0775
_refine_ls_wR_factor_ref 0.0808
_reflns_Friedel_coverage 0.000
_reflns_number_gt 2540
_reflns_number_total 3192
_reflns_threshold_expression 'I > 2\s(I)'
_cod_data_source_file c9dt00115h2.cif
_cod_data_source_block MAC-6-Co2
_cod_depositor_comments 'Adding full bibliography for 7049426--7049429.cif.'
_cod_original_cell_volume 3481.0(8)
_cod_database_code 7049426
_shelx_shelxl_version_number 2016/6
_shelx_space_group_comment
;
The symmetry employed for this shelxl refinement is uniquely defined
by the following loop, which should always be used as a source of
symmetry information in preference to the above space-group names.
They are only intended as comments.
;
_shelx_estimated_absorpt_t_min 0.787
_shelx_estimated_absorpt_t_max 0.864
_exptl_absorpt_special_details none
_platon_squeeze_void_probe_radius 1.20

loop_
_space_group_symop_operation_xyz
'x, y, z'
'-x, y, -z'
'x+1/2, y+1/2, z'
'-x+1/2, y+1/2, -z'
'-x, -y, -z'
'x, -y, z'
'-x+1/2, -y+1/2, -z'
'x+1/2, -y+1/2, z'

loop_
_atom_site_label
_atom_site_type_symbol
_atom_site_fract_x
_atom_site_fract_y
_atom_site_fract_z
_atom_site_U_iso_or_equiv
_atom_site_adp_type
_atom_site_occupancy
_atom_site_site_symmetry_order
_atom_site_calc_flag
_atom_site_refinement_flags_posn
_atom_site_refinement_flags_adp
_atom_site_refinement_flags_occupancy
Co1 Co 0.08957(3) 0.000000 0.12867(4) 0.01723(12) Uani 1 2 d S T P
Co2 Co 0.500000 0.08783(2) 0.500000 0.02856(15) Uani 1 2 d S T P
C1 C 0.03839(16) 0.09673(11) -0.1002(2) 0.0252(5) Uani 1 1 d . . .
C2 C 0.07183(15) 0.15910(11) -0.1267(2) 0.0273(5) Uani 1 1 d . . .
C3 C 0.16480(16) 0.18020(11) -0.0330(2) 0.0318(6) Uani 1 1 d . . .
H3 H 0.204328 0.154864 0.042144 0.038 Uiso 1 1 calc R U .
C4 C 0.20011(16) 0.23890(11) -0.0496(2) 0.0333(6) Uani 1 1 d . . .
C5 C 0.13712(17) 0.27554(12) -0.1625(2) 0.0384(7) Uani 1 1 d . . .
H5 H 0.158280 0.315031 -0.175510 0.046 Uiso 1 1 calc R U .
C6 C 0.04383(16) 0.25530(12) -0.2564(2) 0.0342(6) Uani 1 1 d . . .
C7 C 0.01118(16) 0.19636(12) -0.2390(2) 0.0322(6) Uani 1 1 d . . .
H7 H -0.050768 0.181963 -0.301977 0.039 Uiso 1 1 calc R U .
C8 C -0.01908(17) 0.29900(12) -0.3739(3) 0.0417(7) Uani 1 1 d . . .
C9 C 0.29138(14) 0.05206(10) 0.3328(2) 0.0202(5) Uani 1 1 d . . .
N1 N 0.23104(16) 0.000000 0.2780(2) 0.0197(6) Uani 1 2 d S T P
N2 N 0.38181(11) 0.03458(8) 0.41218(16) 0.0193(4) Uani 1 1 d . . .
N3 N 0.26101(13) 0.11584(8) 0.30564(19) 0.0320(5) Uani 1 1 d . . .
H3A H 0.302021 0.147297 0.341298 0.038 Uiso 1 1 calc R U .
H3B H 0.200887 0.124516 0.252884 0.038 Uiso 1 1 calc R U .
O1 O 0.09517(11) 0.06846(8) 0.00813(16) 0.0312(4) Uani 1 1 d . . .
O2 O -0.04498(11) 0.07607(8) -0.18752(16) 0.0332(4) Uani 1 1 d . . .
O3 O 0.01631(13) 0.35618(8) -0.36224(18) 0.0504(6) Uani 1 1 d . . .
O4 O -0.09725(12) 0.28032(10) -0.46909(19) 0.0602(7) Uani 1 1 d . . .

loop_
_atom_site_aniso_label
_atom_site_aniso_U_11
_atom_site_aniso_U_22
_atom_site_aniso_U_33
_atom_site_aniso_U_23
_atom_site_aniso_U_13
_atom_site_aniso_U_12
Co1 0.0087(2) 0.0121(2) 0.0222(2) 0.000 0.00349(17) 0.000
Co2 0.0094(2) 0.0126(2) 0.0402(3) 0.000 -0.00006(19) 0.000
C1 0.0225(12) 0.0186(11) 0.0295(13) -0.0013(10) 0.0117(10) -0.0042(9)
C2 0.0172(11) 0.0213(11) 0.0326(13) 0.0046(10) 0.0075(10) -0.0045(9)
C3 0.0204(12) 0.0241(12) 0.0322(13) 0.0111(10) 0.0035(10) -0.0033(10)
C4 0.0168(12) 0.0253(12) 0.0360(13) 0.0112(11) 0.0019(11) -0.0066(10)
C5 0.0253(13) 0.0242(13) 0.0428(15) 0.0166(11) 0.0053(11) -0.0069(10)
C6 0.0184(12) 0.0268(12) 0.0361(13) 0.0124(11) 0.0025(10) -0.0035(10)
C7 0.0167(11) 0.0286(13) 0.0313(13) 0.0061(10) 0.0015(10) -0.0079(10)
C8 0.0239(13) 0.0304(14) 0.0429(15) 0.0154(12) 0.0022(12) -0.0039(11)
C9 0.0126(10) 0.0139(10) 0.0228(11) -0.0006(9) 0.0032(9) -0.0016(8)
N1 0.0101(12) 0.0117(12) 0.0266(14) 0.000 0.0039(11) 0.000
N2 0.0108(9) 0.0097(8) 0.0251(9) -0.0001(7) 0.0028(8) 0.0006(7)
N3 0.0126(9) 0.0114(9) 0.0441(12) -0.0024(8) -0.0008(9) -0.0005(7)
O1 0.0226(9) 0.0251(8) 0.0412(10) 0.0141(8) 0.0151(8) -0.0001(7)
O2 0.0244(9) 0.0309(9) 0.0354(9) 0.0015(7) 0.0115(8) -0.0147(7)
O3 0.0335(10) 0.0266(9) 0.0493(11) 0.0187(8) -0.0017(9) -0.0045(8)
O4 0.0249(10) 0.0489(12) 0.0515(12) 0.0251(10) -0.0116(9) -0.0119(9)

loop_
_atom_type_symbol
_atom_type_description
_atom_type_scat_dispersion_real
_atom_type_scat_dispersion_imag
_atom_type_scat_source
C C 0.0033 0.0016 'International Tables Vol C Tables 4.2.6.8 and 6.1.1.4'
H H 0.0000 0.0000 'International Tables Vol C Tables 4.2.6.8 and 6.1.1.4'
N N 0.0061 0.0033 'International Tables Vol C Tables 4.2.6.8 and 6.1.1.4'
O O 0.0106 0.0060 'International Tables Vol C Tables 4.2.6.8 and 6.1.1.4'
Co Co 0.3494 0.9721 'International Tables Vol C Tables 4.2.6.8 and 6.1.1.4'

loop_
_geom_angle_atom_site_label_1
_geom_angle_atom_site_label_2
_geom_angle_atom_site_label_3
_geom_angle
_geom_angle_site_symmetry_1
_geom_angle_site_symmetry_3
O2 Co1 O2 99.75(10) 5 2
O2 Co1 N1 99.53(7) 5 .
O2 Co1 N1 99.53(7) 2 .
O2 Co1 O1 85.16(7) 5 6
O2 Co1 O1 160.85(7) 2 6
N1 Co1 O1 97.86(7) . 6
O2 Co1 O1 160.85(7) 5 .
O2 Co1 O1 85.16(7) 2 .
N1 Co1 O1 97.86(7) . .
O1 Co1 O1 84.58(10) 6 .
O2 Co1 Co1 90.96(5) 5 5
O2 Co1 Co1 90.96(5) 2 5
N1 Co1 Co1 163.63(8) . 5
O1 Co1 Co1 70.35(5) 6 5
O1 Co1 Co1 70.35(5) . 5
O3 Co2 O3 107.29(12) 8_556 7
O3 Co2 N2 104.41(7) 8_556 2_656
O3 Co2 N2 113.73(8) 7 2_656
O3 Co2 N2 113.73(8) 8_556 .
O3 Co2 N2 104.41(7) 7 .
N2 Co2 N2 113.35(9) 2_656 .
O1 C1 O2 124.2(2) . .
O1 C1 C2 117.48(19) . .
O2 C1 C2 118.3(2) . .
C7 C2 C3 120.4(2) . .
C7 C2 C1 121.37(19) . .
C3 C2 C1 118.2(2) . .
C2 C3 C4 121.3(2) . .
C5 C4 C3 116.9(2) . .
C5 C4 C4 121.8(3) . 7
C3 C4 C4 121.4(3) . 7
C6 C5 C4 122.4(2) . .
C7 C6 C5 119.6(2) . .
C7 C6 C8 122.1(2) . .
C5 C6 C8 118.3(2) . .
C6 C7 C2 119.4(2) . .
O4 C8 O3 124.9(2) . .
O4 C8 C6 121.6(2) . .
O3 C8 C6 113.5(2) . .
N2 C9 N1 112.90(18) . .
N2 C9 N3 123.85(19) . .
N1 C9 N3 123.23(18) . .
C9 N1 C9 102.8(2) 6 .
C9 N1 Co1 128.27(11) 6 .
C9 N1 Co1 128.27(11) . .
C9 N2 N2 105.71(11) . 6
C9 N2 Co2 130.55(14) . .
N2 N2 Co2 123.32(5) 6 .
C1 O1 Co1 138.32(15) . .
C1 O2 Co1 114.45(14) . 5
C8 O3 Co2 128.00(18) . 7

loop_
_geom_bond_atom_site_label_1
_geom_bond_atom_site_label_2
_geom_bond_distance
_geom_bond_site_symmetry_2
Co1 O2 2.0259(16) 5
Co1 O2 2.0259(16) 2
Co1 N1 2.030(2) .
Co1 O1 2.0718(16) 6
Co1 O1 2.0718(16) .
Co1 Co1 2.8842(8) 5
Co2 O3 1.9234(19) 8_556
Co2 O3 1.9234(19) 7
Co2 N2 1.9741(16) 2_656
Co2 N2 1.9741(16) .
C1 O1 1.254(3) .
C1 O2 1.266(3) .
C1 C2 1.499(3) .
C2 C7 1.387(3) .
C2 C3 1.391(3) .
C3 C4 1.401(3) .
C4 C5 1.392(3) .
C4 C4 1.487(4) 7
C5 C6 1.389(3) .
C6 C7 1.387(3) .
C6 C8 1.505(3) .
C8 O4 1.228(3) .
C8 O3 1.280(3) .
C9 N2 1.315(3) .
C9 N1 1.357(2) .
C9 N3 1.367(3) .
N2 N2 1.408(3) 6

loop_
_platon_squeeze_void_nr
_platon_squeeze_void_average_x
_platon_squeeze_void_average_y
_platon_squeeze_void_average_z
_platon_squeeze_void_volume
_platon_squeeze_void_count_electrons
_platon_squeeze_void_content
1 -0.011 0.500 -0.011 954 237 ' '
2 0.325 0.000 -0.175 943 236 ' '
